data_1010378
loop_
_publ_author_name
'Dickinson, R G'
'Goodhue, E A'

_publ_section_title
;
The Crystal Structures of Sodium Chlorate and Sodium Bromate
;
_journal_coden_ASTM JACSAT
_journal_name_full 'Journal of the American Chemical Society'
_journal_page_first 2045
_journal_page_last 2055
_journal_paper_doi 10.1021/ja01442a008
_journal_volume 43
_journal_year 1921
_chemical_formula_structural 'Na Br O3'
_chemical_formula_sum 'Br Na O3'
_chemical_name_systematic 'Sodium bromate'
_space_group_IT_number 198
_symmetry_cell_setting cubic
_symmetry_Int_Tables_number 198
_symmetry_space_group_name_Hall 'P 2ac 2ab 3'
_symmetry_space_group_name_H-M 'P 21 3'
_cell_angle_alpha 90
_cell_angle_beta 90
_cell_angle_gamma 90
_cell_formula_units_Z 4
_cell_length_a 6.71
_cell_length_b 6.71
_cell_length_c 6.71
_cell_volume 302.1
_exptl_crystal_density_meas 3.3
_cod_database_code 1010378

loop_
_symmetry_equiv_pos_as_xyz
x,y,z
y,z,x
z,x,y
1/2+x,1/2-y,-z
1/2+y,1/2-z,-x
1/2+z,1/2-x,-y
-x,1/2+y,1/2-z
-y,1/2+z,1/2-x
-z,1/2+x,1/2-y
1/2-x,-y,1/2+z
1/2-y,-z,1/2+x
1/2-z,-x,1/2+y

loop_
_atom_site_label
_atom_site_type_symbol
_atom_site_symmetry_multiplicity
_atom_site_Wyckoff_symbol
_atom_site_fract_x
_atom_site_fract_y
_atom_site_fract_z
_atom_site_occupancy
_atom_site_attached_hydrogens
_atom_site_calc_flag
Na1 Na1+ 4 a 0.09 0.09 0.09 1. 0 d
Br1 Br5+ 4 a 0.41 0.41 0.41 1. 0 d
O1 O2- 12 b 0.3 0.6 0.47 1. 0 d

loop_
_atom_type_symbol
_atom_type_oxidation_number
Na1+ 1.000
Br5+ 5.000
O2- -2.000
